data_7203310
loop_
_publ_author_name
'Saha, Binoy K.'
'Nangia, Ashwini'

_publ_section_title
;
 Self-assembled organic tubular host for van der Waals guest inclusion
;
_journal_issue 6
_journal_name_full CrystEngComm
_journal_page_first 440
_journal_paper_doi 10.1039/b602000n
_journal_volume 8
_journal_year 2006
_chemical_formula_moiety 'C18 H9 Cl3 N6 O3'
_chemical_formula_sum 'C18 H9 Cl3 N6 O3'
_chemical_formula_weight 463.66
_chemical_name_common 2,4,6-tris(2-chloro-3-pyridyloxy)-1,3,5-triazine
_chemical_name_systematic
;
2,4,6-tris(2-chloro-3-pyridyloxy)-1,3,5-triazine
;
_space_group_IT_number 173
_symmetry_cell_setting hexagonal
_symmetry_space_group_name_Hall 'P 6c'
_symmetry_space_group_name_H-M 'P 63'
_atom_sites_solution_hydrogens geom
_atom_sites_solution_primary direct
_atom_sites_solution_secondary difmap
_audit_creation_method SHELXL-97
_cell_angle_alpha 90.00
_cell_angle_beta 90.00
_cell_angle_gamma 120.00
_cell_formula_units_Z 6
_cell_length_a 17.2490(9)
_cell_length_b 17.2490(9)
_cell_length_c 12.0227(12)
_cell_measurement_reflns_used 9077
_cell_measurement_temperature 298(2)
_cell_measurement_theta_max 24.44
_cell_measurement_theta_min 2.17
_cell_volume 3097.9(4)
_computing_cell_refinement 'Bruker SMART'
_computing_data_collection 'Bruker SMART'
_computing_data_reduction 'Bruker SAINT'
_computing_molecular_graphics 'Bruker SHELXTL'
_computing_publication_material 'Bruker SHELXTL'
_computing_structure_refinement 'SHELXL-97 (Sheldrick, 1997) and squeeze'
_computing_structure_solution 'SHELXS-97 (Sheldrick, 1990)'
_diffrn_ambient_temperature 298(2)
_diffrn_measured_fraction_theta_full 0.951
_diffrn_measured_fraction_theta_max 0.951
_diffrn_measurement_device_type 'CCD area detector'
_diffrn_measurement_method 'phi and omega scans'
_diffrn_radiation_monochromator graphite
_diffrn_radiation_source 'fine-focus sealed tube'
_diffrn_radiation_type MoK\a
_diffrn_radiation_wavelength 0.71073
_diffrn_reflns_av_R_equivalents 0.0416
_diffrn_reflns_av_sigmaI/netI 0.0254
_diffrn_reflns_limit_h_max 20
_diffrn_reflns_limit_h_min -20
_diffrn_reflns_limit_k_max 20
_diffrn_reflns_limit_k_min -20
_diffrn_reflns_limit_l_max 14
_diffrn_reflns_limit_l_min -14
_diffrn_reflns_number 29302
_diffrn_reflns_theta_full 25.48
_diffrn_reflns_theta_max 25.48
_diffrn_reflns_theta_min 1.36
_exptl_absorpt_coefficient_mu 0.477
_exptl_absorpt_correction_T_max 0.9233
_exptl_absorpt_correction_T_min 0.8861
_exptl_absorpt_correction_type multi-scan
_exptl_absorpt_process_details 'SADABS - Bruker Nonius area detector scaling and absorption correction - V2.10'
_exptl_crystal_colour colorless
_exptl_crystal_density_diffrn 1.491
_exptl_crystal_density_method 'not measured'
_exptl_crystal_description block
_exptl_crystal_F_000 1404
_exptl_crystal_size_max 0.26
_exptl_crystal_size_mid 0.21
_exptl_crystal_size_min 0.17
_refine_diff_density_max 0.247
_refine_diff_density_min -0.266
_refine_diff_density_rms 0.053
_refine_ls_abs_structure_details 'Flack H D (1983), Acta Cryst. A39, 876-881'
_refine_ls_abs_structure_Flack 0.16(14)
_refine_ls_extinction_coef 0.0005(5)
_refine_ls_extinction_expression Fc^*^=kFc[1+0.001xFc^2^\l^3^/sin(2\q)]^-1/4^
_refine_ls_extinction_method SHELXL
_refine_ls_goodness_of_fit_ref 1.036
_refine_ls_hydrogen_treatment constr
_refine_ls_matrix_type full
_refine_ls_number_parameters 272
_refine_ls_number_reflns 3657
_refine_ls_number_restraints 1
_refine_ls_restrained_S_all 1.036
_refine_ls_R_factor_all 0.0850
_refine_ls_R_factor_gt 0.0663
_refine_ls_shift/su_max 0.001
_refine_ls_shift/su_mean 0.000
_refine_ls_structure_factor_coef Fsqd
_refine_ls_weighting_details 'calc w=1/[\s^2^(Fo^2^)+(0.1058P)^2^+1.3627P] where P=(Fo^2^+2Fc^2^)/3'
_refine_ls_weighting_scheme calc
_refine_ls_wR_factor_gt 0.1769
_refine_ls_wR_factor_ref 0.1910
_reflns_number_gt 2767
_reflns_number_total 3657
_reflns_threshold_expression >2sigma(I)
_cod_data_source_file b602000n.txt
_cod_data_source_block epan5_m
_cod_original_sg_symbol_H-M P6(3)
_cod_database_code 7203310

loop_
_symmetry_equiv_pos_as_xyz
'x, y, z'
'-y, x-y, z'
'-x+y, -x, z'
'-x, -y, z+1/2'
'y, -x+y, z+1/2'
'x-y, x, z+1/2'

loop_
_atom_site_label
_atom_site_type_symbol
_atom_site_fract_x
_atom_site_fract_y
_atom_site_fract_z
_atom_site_U_iso_or_equiv
_atom_site_adp_type
_atom_site_occupancy
_atom_site_symmetry_multiplicity
_atom_site_calc_flag
_atom_site_refinement_flags
_atom_site_disorder_assembly
_atom_site_disorder_group
Cl1 Cl 0.5309(3) 0.77046(16) 0.6939(2) 0.1673(14) Uani 1 1 d . . .
Cl2 Cl 0.14747(14) -0.01018(19) 0.69302(16) 0.1277(9) Uani 1 1 d . . .
Cl3 Cl 0.35538(13) 0.82961(13) 0.43813(16) 0.1105(6) Uani 1 1 d . . .
O1 O 0.5052(2) 0.7229(3) 0.9289(4) 0.0767(10) Uani 1 1 d . . .
O2 O 0.1117(2) -0.0613(2) 0.9286(4) 0.0721(9) Uani 1 1 d . . .
O3 O 0.3213(2) 0.8105(2) 0.1999(4) 0.0716(10) Uani 1 1 d . . .
N1 N 0.3903(3) 0.7563(3) 0.9277(4) 0.0644(10) Uani 1 1 d . . .
N2 N 0.6532(4) 0.9226(5) 0.7736(5) 0.0998(18) Uani 1 1 d . . .
N3 N -0.0283(2) -0.0905(2) 0.9305(4) 0.0562(9) Uani 1 1 d . . .
N4 N 0.3107(4) 0.0767(5) 0.7651(5) 0.0974(18) Uani 1 1 d . . .
N5 N 0.4108(3) 0.7481(3) 0.2012(4) 0.0576(9) Uani 1 1 d . . .
N6 N 0.4887(4) 0.9843(4) 0.3754(4) 0.0845(14) Uani 1 1 d . . .
C1 C 0.4179(3) 0.6980(3) 0.9270(4) 0.0591(11) Uani 1 1 d . . .
C2 C 0.5671(4) 0.8145(4) 0.9093(5) 0.0729(14) Uani 1 1 d . . .
C3 C 0.6115(4) 0.8701(4) 0.9938(6) 0.0810(16) Uani 1 1 d . . .
H3 H 0.5977 0.8523 1.0676 0.097 Uiso 1 1 calc R . .
C4 C 0.6804(6) 0.9571(5) 0.9645(8) 0.106(3) Uani 1 1 d . . .
H4 H 0.7136 0.9988 1.0190 0.128 Uiso 1 1 calc R . .
C5 C 0.6965(5) 0.9777(5) 0.8578(9) 0.097(2) Uani 1 1 d . . .
H5 H 0.7418 1.0352 0.8402 0.117 Uiso 1 1 calc R . .
C6 C 0.5898(5) 0.8424(5) 0.8009(5) 0.0870(19) Uani 1 1 d . . .
C7 C 0.0566(4) -0.0262(4) 0.9296(5) 0.0628(12) Uani 1 1 d . . .
C8 C 0.2029(3) 0.0006(4) 0.9049(5) 0.0657(13) Uani 1 1 d . . .
C9 C 0.2661(4) 0.0269(4) 0.9823(6) 0.0811(16) Uani 1 1 d . . .
H9 H 0.2510 0.0093 1.0559 0.097 Uiso 1 1 calc R . .
C10 C 0.3551(5) 0.0810(5) 0.9518(9) 0.111(3) Uani 1 1 d . . .
H10 H 0.4012 0.1000 1.0035 0.134 Uiso 1 1 calc R . .
C11 C 0.3716(5) 0.1046(5) 0.8441(9) 0.104(2) Uani 1 1 d . . .
H11 H 0.4307 0.1437 0.8238 0.125 Uiso 1 1 calc R . .
C12 C 0.2268(4) 0.0262(4) 0.7974(5) 0.0761(15) Uani 1 1 d . . .
C13 C 0.3303(3) 0.7379(3) 0.2017(4) 0.0550(10) Uani 1 1 d . . .
C14 C 0.3972(4) 0.8911(3) 0.2295(5) 0.0641(13) Uani 1 1 d . . .
C15 C 0.4489(6) 0.9531(4) 0.1497(6) 0.091(2) Uani 1 1 d . . .
H15 H 0.4367 0.9419 0.0742 0.110 Uiso 1 1 calc R . .
C16 C 0.5181(5) 1.0306(5) 0.1871(8) 0.103(2) Uani 1 1 d . . .
H16 H 0.5526 1.0754 0.1363 0.124 Uiso 1 1 calc R . .
C17 C 0.5390(5) 1.0451(4) 0.2983(8) 0.093(2) Uani 1 1 d . . .
H17 H 0.5891 1.0982 0.3206 0.111 Uiso 1 1 calc R . .
C18 C 0.4201(4) 0.9086(4) 0.3407(5) 0.0723(14) Uani 1 1 d . . .

loop_
_atom_site_aniso_label
_atom_site_aniso_U_11
_atom_site_aniso_U_22
_atom_site_aniso_U_33
_atom_site_aniso_U_23
_atom_site_aniso_U_13
_atom_site_aniso_U_12
Cl1 0.276(4) 0.0994(14) 0.0755(11) -0.0098(11) -0.0134(19) 0.0557(19)
Cl2 0.0977(13) 0.202(2) 0.0732(10) -0.0065(13) -0.0216(10) 0.0668(15)
Cl3 0.1095(13) 0.1078(12) 0.0746(10) 0.0137(10) 0.0105(10) 0.0247(10)
O1 0.067(2) 0.082(2) 0.090(3) 0.001(2) -0.007(2) 0.0440(19)
O2 0.071(2) 0.0665(19) 0.084(2) 0.006(2) 0.005(2) 0.0378(17)
O3 0.076(2) 0.060(2) 0.085(3) 0.0001(18) -0.010(2) 0.0386(18)
N1 0.068(3) 0.070(2) 0.061(2) -0.003(2) -0.012(2) 0.039(2)
N2 0.096(4) 0.096(4) 0.097(4) 0.017(4) 0.023(4) 0.040(4)
N3 0.049(2) 0.057(2) 0.066(2) 0.005(2) 0.003(2) 0.0282(18)
N4 0.072(4) 0.124(5) 0.096(4) 0.021(3) 0.014(3) 0.048(3)
N5 0.060(2) 0.054(2) 0.057(2) 0.0062(19) 0.0062(19) 0.0273(18)
N6 0.084(3) 0.074(3) 0.088(3) -0.009(3) -0.001(3) 0.034(3)
C1 0.062(3) 0.076(3) 0.045(2) -0.001(2) -0.005(2) 0.038(3)
C2 0.067(3) 0.082(4) 0.071(3) 0.005(3) -0.005(3) 0.038(3)
C3 0.062(3) 0.088(4) 0.080(4) 0.011(3) -0.006(3) 0.028(3)
C4 0.096(5) 0.076(4) 0.129(8) -0.018(4) -0.047(5) 0.030(4)
C5 0.069(4) 0.069(4) 0.151(8) 0.026(5) 0.011(4) 0.031(3)
C6 0.108(5) 0.077(4) 0.072(4) 0.003(3) -0.002(3) 0.043(4)
C7 0.073(3) 0.072(3) 0.058(3) 0.014(3) 0.004(3) 0.047(3)
C8 0.055(3) 0.074(3) 0.072(4) -0.001(3) -0.005(2) 0.036(3)
C9 0.084(4) 0.098(4) 0.073(3) 0.000(3) -0.011(3) 0.055(4)
C10 0.079(5) 0.103(5) 0.159(9) -0.036(6) -0.054(6) 0.051(4)
C11 0.078(4) 0.080(5) 0.142(8) 0.011(5) 0.001(5) 0.030(4)
C12 0.056(3) 0.087(4) 0.080(4) -0.008(3) -0.015(3) 0.032(3)
C13 0.062(3) 0.059(3) 0.048(2) 0.004(2) -0.002(2) 0.033(2)
C14 0.074(3) 0.054(3) 0.068(3) 0.004(2) 0.002(3) 0.035(3)
C15 0.129(6) 0.060(4) 0.084(4) 0.004(3) 0.013(4) 0.046(4)
C16 0.092(5) 0.075(4) 0.114(6) 0.010(5) 0.015(5) 0.020(4)
C17 0.087(5) 0.053(3) 0.125(6) -0.010(3) 0.004(4) 0.025(3)
C18 0.073(4) 0.066(3) 0.074(3) 0.004(3) -0.002(3) 0.031(3)

loop_
_atom_type_symbol
_atom_type_description
_atom_type_scat_dispersion_real
_atom_type_scat_dispersion_imag
_atom_type_scat_source
C C 0.0033 0.0016 'International Tables Vol C Tables 4.2.6.8 and 6.1.1.4'
H H 0.0000 0.0000 'International Tables Vol C Tables 4.2.6.8 and 6.1.1.4'
N N 0.0061 0.0033 'International Tables Vol C Tables 4.2.6.8 and 6.1.1.4'
O O 0.0106 0.0060 'International Tables Vol C Tables 4.2.6.8 and 6.1.1.4'
Cl Cl 0.1484 0.1585 'International Tables Vol C Tables 4.2.6.8 and 6.1.1.4'

loop_
_geom_angle_atom_site_label_1
_geom_angle_atom_site_label_2
_geom_angle_atom_site_label_3
_geom_angle
_geom_angle_site_symmetry_1
_geom_angle_site_symmetry_3
_geom_angle_publ_flag
C13 O3 C14 116.0(4) . . ?
C13 N5 C13 111.3(4) . 3_565 ?
N5 C13 N5 128.7(4) . 2_665 ?
N5 C13 O3 119.1(4) . . ?
N5 C13 O3 112.2(4) 2_665 . ?
N6 C18 C14 122.6(6) . . ?
N6 C18 Cl3 118.4(5) . . ?
C14 C18 Cl3 119.0(4) . . ?
C15 C14 C18 120.0(6) . . ?
C15 C14 O3 121.0(6) . . ?
C18 C14 O3 119.0(5) . . ?
C18 N6 C17 117.8(6) . . ?
C16 C15 C14 116.4(7) . . ?
C16 C15 H15 121.8 . . ?
C14 C15 H15 121.8 . . ?
C15 C16 C17 121.8(7) . . ?
C15 C16 H16 119.1 . . ?
C17 C16 H16 119.1 . . ?
C7 N3 C7 111.2(5) . 3 ?
C7 O2 C8 115.3(4) . . ?
C9 C8 C12 119.3(5) . . ?
C9 C8 O2 121.8(5) . . ?
C12 C8 O2 118.5(5) . . ?
N3 C7 N3 128.8(5) . 2 ?
N3 C7 O2 110.8(4) . . ?
N3 C7 O2 120.4(5) 2 . ?
C11 C10 C9 117.0(7) . . ?
C11 C10 H10 121.5 . . ?
C9 C10 H10 121.5 . . ?
N4 C12 C8 123.2(6) . . ?
N4 C12 Cl2 115.8(5) . . ?
C8 C12 Cl2 121.0(4) . . ?
C11 N4 C12 116.2(6) . . ?
C8 C9 C10 119.1(7) . . ?
C8 C9 H9 120.4 . . ?
C10 C9 H9 120.4 . . ?
N4 C11 C10 125.0(7) . . ?
N4 C11 H11 117.5 . . ?
C10 C11 H11 117.5 . . ?
C1 O1 C2 116.9(4) . . ?
C1 N1 C1 114.1(5) . 2_665 ?
N1 C1 N1 125.9(5) . 3_565 ?
N1 C1 O1 122.2(5) . . ?
N1 C1 O1 111.8(4) 3_565 . ?
C3 C2 C6 120.4(6) . . ?
C3 C2 O1 120.9(5) . . ?
C6 C2 O1 118.1(6) . . ?
C5 C4 C3 118.6(7) . . ?
C5 C4 H4 120.7 . . ?
C3 C4 H4 120.7 . . ?
C4 C5 N2 125.3(7) . . ?
C4 C5 H5 117.4 . . ?
N2 C5 H5 117.4 . . ?
N2 C6 C2 123.3(7) . . ?
N2 C6 Cl1 117.1(5) . . ?
C2 C6 Cl1 119.6(5) . . ?
C2 C3 C4 116.4(7) . . ?
C2 C3 H3 121.8 . . ?
C4 C3 H3 121.8 . . ?
C6 N2 C5 115.9(6) . . ?
N6 C17 C16 121.4(6) . . ?
N6 C17 H17 119.3 . . ?
C16 C17 H17 119.3 . . ?

loop_
_geom_bond_atom_site_label_1
_geom_bond_atom_site_label_2
_geom_bond_distance
_geom_bond_site_symmetry_2
_geom_bond_publ_flag
Cl3 C18 1.719(6) . ?
O3 C13 1.337(6) . ?
O3 C14 1.398(7) . ?
N5 C13 1.309(6) . ?
N5 C13 1.325(6) 3_565 ?
C13 N5 1.325(6) 2_665 ?
C18 N6 1.317(8) . ?
C18 C14 1.384(9) . ?
C14 C15 1.380(8) . ?
N6 C17 1.342(9) . ?
C15 C16 1.349(11) . ?
C15 H15 0.9300 . ?
C16 C17 1.375(11) . ?
C16 H16 0.9300 . ?
Cl2 C12 1.727(6) . ?
N3 C7 1.324(7) . ?
N3 C7 1.334(7) 3 ?
O2 C7 1.357(6) . ?
O2 C8 1.419(6) . ?
C8 C9 1.329(8) . ?
C8 C12 1.361(9) . ?
C7 N3 1.334(7) 2 ?
C10 C11 1.345(12) . ?
C10 C9 1.389(11) . ?
C10 H10 0.9300 . ?
C12 N4 1.321(8) . ?
N4 C11 1.315(11) . ?
C9 H9 0.9300 . ?
C11 H11 0.9300 . ?
Cl1 C6 1.722(7) . ?
O1 C1 1.345(6) . ?
O1 C2 1.417(7) . ?
N1 C1 1.310(6) . ?
N1 C1 1.325(6) 2_665 ?
C1 N1 1.325(6) 3_565 ?
C2 C3 1.343(9) . ?
C2 C6 1.376(9) . ?
C4 C5 1.322(11) . ?
C4 C3 1.416(11) . ?
C4 H4 0.9300 . ?
C5 N2 1.333(11) . ?
C5 H5 0.9300 . ?
C6 N2 1.306(9) . ?
C3 H3 0.9300 . ?
C17 H17 0.9300 . ?
